data_7119856
loop_
_publ_author_name
'Higashino, Tomohiro'
'Kumagai, Atsushi'
'Imahori, Hiroshi'

_publ_section_title
;
 Thiophene-fused dithiaoctaphyrins: \p-system switching between
 cross-conjugated and macrocyclic \p-networks.
;
_journal_issue 37
_journal_name_full 'Chemical communications (Cambridge, England)'
_journal_page_first 5091
_journal_page_last 5094
_journal_paper_doi 10.1039/c7cc01273j
_journal_volume 53
_journal_year 2017
_chemical_formula_moiety 'C72 H46 N6 S6, 4(C2 H4 Cl2)'
_chemical_formula_sum 'C80 H62 Cl8 N6 S6'
_chemical_formula_weight 1583.31
_chemical_name_systematic
;
 ?
;
_space_group_crystal_system triclinic
_space_group_IT_number 2
_space_group_name_Hall '-P 1'
_space_group_name_H-M_alt 'P -1'
_symmetry_space_group_name_Hall '-P 1'
_symmetry_space_group_name_H-M 'P -1'
_atom_sites_solution_hydrogens geom
_audit_creation_method SHELXL-2014
_audit_update_record
;
2017-02-16 deposited with the CCDC.
2017-03-08 downloaded from the CCDC.
;
_cell_angle_alpha 95.2182(17)
_cell_angle_beta 98.218(3)
_cell_angle_gamma 107.846(4)
_cell_formula_units_Z 2
_cell_length_a 11.472(3)
_cell_length_b 16.667(4)
_cell_length_c 20.525(5)
_cell_measurement_reflns_used 10285
_cell_measurement_temperature 123(2)
_cell_measurement_theta_max 27.4874
_cell_measurement_theta_min 3.0145
_cell_volume 3659.3(16)
_computing_structure_refinement 'SHELXL-2014 (Sheldrick, 2014)'
_diffrn_ambient_temperature 123(2)
_diffrn_detector_area_resol_mean 28.5714
_diffrn_measured_fraction_theta_full 0.978
_diffrn_measured_fraction_theta_max 0.958
_diffrn_measurement_device_type 'Saturn70 CCD (4x4 bin mode)'
_diffrn_measurement_method dtprofit.ref
_diffrn_radiation_type MoK\a
_diffrn_radiation_wavelength 0.7107
_diffrn_reflns_av_R_equivalents 0.0360
_diffrn_reflns_av_unetI/netI 0.0693
_diffrn_reflns_Laue_measured_fraction_full 0.978
_diffrn_reflns_Laue_measured_fraction_max 0.958
_diffrn_reflns_limit_h_max 14
_diffrn_reflns_limit_h_min -12
_diffrn_reflns_limit_k_max 21
_diffrn_reflns_limit_k_min -21
_diffrn_reflns_limit_l_max 18
_diffrn_reflns_limit_l_min -26
_diffrn_reflns_number 29871
_diffrn_reflns_point_group_measured_fraction_full 0.978
_diffrn_reflns_point_group_measured_fraction_max 0.958
_diffrn_reflns_theta_full 25.241
_diffrn_reflns_theta_max 27.501
_diffrn_reflns_theta_min 3.014
_diffrn_source 'Rotating Anode'
_exptl_absorpt_coefficient_mu 0.530
_exptl_absorpt_correction_T_max 1.0000
_exptl_absorpt_correction_T_min 0.8411
_exptl_absorpt_correction_type multi-scan
_exptl_crystal_colour violet
_exptl_crystal_density_diffrn 1.437
_exptl_crystal_description prism
_exptl_crystal_F_000 1632
_exptl_crystal_size_max 0.300
_exptl_crystal_size_mid 0.300
_exptl_crystal_size_min 0.100
_refine_diff_density_max 1.826
_refine_diff_density_min -1.851
_refine_diff_density_rms 0.127
_refine_ls_extinction_method none
_refine_ls_goodness_of_fit_ref 1.040
_refine_ls_hydrogen_treatment constr
_refine_ls_matrix_type full
_refine_ls_number_parameters 987
_refine_ls_number_reflns 16097
_refine_ls_number_restraints 264
_refine_ls_restrained_S_all 1.080
_refine_ls_R_factor_all 0.1178
_refine_ls_R_factor_gt 0.0921
_refine_ls_shift/su_max 0.002
_refine_ls_shift/su_mean 0.000
_refine_ls_structure_factor_coef Fsqd
_refine_ls_weighting_details 'w=1/[\s^2^(Fo^2^)+(0.1868P)^2^+4.0953P] where P=(Fo^2^+2Fc^2^)/3'
_refine_ls_weighting_scheme calc
_refine_ls_wR_factor_gt 0.2747
_refine_ls_wR_factor_ref 0.3047
_reflns_Friedel_coverage 0.000
_reflns_number_gt 11045
_reflns_number_total 16097
_reflns_threshold_expression 'I > 2\s(I)'
_cod_data_source_file c7cc01273j2.cif
_cod_data_source_block 0120ku
_cod_depositor_comments
;
The following automatic conversions were performed:

'_exptl_absorpt_correction_type' value 'Multi-scan' changed to
'multi-scan' according to
/home/data/users/saulius/crontab/automatic-downloads/rss-feeds/RSC/lib/dictionaries/cif_core.dic
dictionary named 'cif_core.dic' version 2.4.2 from 2011-04-26.

Automatic conversion script
Id: cif_fix_values 4973 2017-02-22 13:04:09Z antanas 

 Adding full bibliography for 7119856.cif.
;
_cod_original_cell_volume 3659.0(15)
_cod_database_code 7119856
_shelx_space_group_comment
;
The symmetry employed for this shelxl refinement is uniquely defined
by the following loop, which should always be used as a source of
symmetry information in preference to the above space-group names.
They are only intended as comments.
;
_shelx_estimated_absorpt_t_min 0.857
_shelx_estimated_absorpt_t_max 0.949
_shelxl_version_number 2014-3

loop_
_space_group_symop_operation_xyz
'x, y, z'
'-x, -y, -z'

loop_
_atom_site_label
_atom_site_type_symbol
_atom_site_fract_x
_atom_site_fract_y
_atom_site_fract_z
_atom_site_U_iso_or_equiv
_atom_site_adp_type
_atom_site_occupancy
_atom_site_site_symmetry_order
_atom_site_calc_flag
_atom_site_refinement_flags_posn
_atom_site_refinement_flags_adp
_atom_site_refinement_flags_occupancy
_atom_site_disorder_assembly
_atom_site_disorder_group
C1 C 0.0742(4) -0.0270(3) 0.2735(2) 0.0313(9) Uani 1 1 d . . . . .
C2 C -0.0540(4) -0.0734(3) 0.2453(2) 0.0323(9) Uani 1 1 d . . . . .
C3 C -0.1083(4) -0.0256(3) 0.2014(2) 0.0333(9) Uani 1 1 d . . . . .
C4 C -0.0172(4) 0.0538(3) 0.1961(2) 0.0313(9) Uani 1 1 d . . . . .
C5 C -0.0596(4) 0.0988(3) 0.1504(2) 0.0322(9) Uani 1 1 d . . . . .
C6 C 0.0033(4) 0.1765(3) 0.1259(2) 0.0312(9) Uani 1 1 d . . . . .
C7 C -0.0598(4) 0.2175(3) 0.0804(2) 0.0351(10) Uani 1 1 d . . . . .
H1 H -0.1456 0.1983 0.0609 0.042 Uiso 1 1 calc R U . . .
C8 C 0.0282(4) 0.2888(3) 0.0715(2) 0.0333(9) Uani 1 1 d . . . . .
H2 H 0.0163 0.3303 0.0448 0.040 Uiso 1 1 calc R U . . .
C9 C 0.1448(4) 0.2896(3) 0.1106(2) 0.0304(9) Uani 1 1 d . . . . .
C10 C 0.2597(4) 0.3504(3) 0.1135(2) 0.0297(9) Uani 1 1 d . . . . .
C11 C 0.3760(4) 0.3427(3) 0.1436(2) 0.0296(9) Uani 1 1 d . . . . .
C12 C 0.4955(4) 0.4056(3) 0.1580(2) 0.0359(10) Uani 1 1 d . . . . .
H3 H 0.5144 0.4628 0.1495 0.043 Uiso 1 1 calc R U . . .
C13 C 0.5793(4) 0.3690(3) 0.1864(2) 0.0345(10) Uani 1 1 d . . . . .
H4 H 0.6659 0.3969 0.2017 0.041 Uiso 1 1 calc R U . . .
C14 C 0.5142(4) 0.2831(3) 0.1888(2) 0.0315(9) Uani 1 1 d . . . . .
C15 C 0.5619(4) 0.2188(3) 0.2123(2) 0.0321(9) Uani 1 1 d . . . . .
C16 C 0.4944(4) 0.1337(3) 0.2003(2) 0.0317(9) Uani 1 1 d . . . . .
C17 C 0.5347(5) 0.0630(3) 0.2205(3) 0.0412(11) Uani 1 1 d . . . . .
H5 H 0.6136 0.0671 0.2450 0.049 Uiso 1 1 calc R U . . .
C18 C 0.4389(4) -0.0087(3) 0.1978(2) 0.0373(10) Uani 1 1 d . . . . .
H6 H 0.4359 -0.0651 0.2039 0.045 Uiso 1 1 calc R U . . .
C19 C 0.3406(4) 0.0172(3) 0.1621(2) 0.0317(9) Uani 1 1 d . . . . .
C20 C 0.2224(4) -0.0394(3) 0.1282(2) 0.0307(9) Uani 1 1 d . . . . .
C21 C 0.1652(4) -0.1227(3) 0.1354(2) 0.0303(9) Uani 1 1 d . . . . .
C22 C 0.0426(4) -0.1613(3) 0.0957(2) 0.0312(9) Uani 1 1 d . . . . .
C23 C -0.0115(4) -0.2471(3) 0.1082(2) 0.0312(9) Uani 1 1 d . . . . .
C24 C 0.0702(4) -0.2700(3) 0.1578(2) 0.0294(9) Uani 1 1 d . . . . .
C25 C 0.0205(4) -0.3507(3) 0.1735(2) 0.0310(9) Uani 1 1 d . . . . .
C26 C 0.0781(4) -0.3930(3) 0.2203(2) 0.0300(9) Uani 1 1 d . . . . .
C27 C 0.0257(4) -0.4813(3) 0.2293(2) 0.0368(10) Uani 1 1 d . . . . .
H7 H -0.0535 -0.5202 0.2088 0.044 Uiso 1 1 calc R U . . .
C28 C 0.1125(4) -0.4966(3) 0.2725(2) 0.0382(11) Uani 1 1 d . . . . .
H8 H 0.1068 -0.5491 0.2887 0.046 Uiso 1 1 calc R U . . .
C29 C 0.2171(4) -0.4182(3) 0.2903(2) 0.0327(9) Uani 1 1 d . . . . .
C30 C 0.3261(4) -0.4072(3) 0.3332(2) 0.0346(10) Uani 1 1 d . . . . .
C31 C 0.4195(4) -0.3266(3) 0.3593(2) 0.0363(10) Uani 1 1 d . . . . .
C32 C 0.5426(5) -0.3121(3) 0.3933(3) 0.0451(12) Uani 1 1 d . . . . .
H9 H 0.5787 -0.3548 0.4032 0.054 Uiso 1 1 calc R U . . .
C33 C 0.5998(5) -0.2270(3) 0.4093(3) 0.0413(11) Uani 1 1 d . . . . .
H10 H 0.6828 -0.1998 0.4323 0.050 Uiso 1 1 calc R U . . .
C34 C 0.5149(4) -0.1858(3) 0.3859(2) 0.0336(10) Uani 1 1 d . . . . .
C35 C 0.5354(4) -0.0954(3) 0.3922(2) 0.0316(9) Uani 1 1 d . . . . .
C36 C 0.4444(4) -0.0588(3) 0.3780(2) 0.0321(9) Uani 1 1 d . . . . .
C37 C 0.4615(4) 0.0309(3) 0.3776(2) 0.0372(10) Uani 1 1 d . . . . .
H11 H 0.5376 0.0766 0.3913 0.045 Uiso 1 1 calc R U . . .
C38 C 0.3512(4) 0.0376(3) 0.3546(3) 0.0385(10) Uani 1 1 d . . . . .
H12 H 0.3332 0.0887 0.3486 0.046 Uiso 1 1 calc R U . . .
C39 C 0.2627(4) -0.0490(3) 0.3404(2) 0.0338(9) Uani 1 1 d . . . . .
C40 C 0.1329(4) -0.0716(3) 0.3116(2) 0.0340(9) Uani 1 1 d . . . . .
C41 C -0.2186(4) -0.0389(3) 0.1607(2) 0.0390(11) Uani 1 1 d . . . . .
H13 H -0.2895 -0.0880 0.1574 0.047 Uiso 1 1 calc R U . . .
S1 S -0.21475(11) 0.04309(8) 0.11579(6) 0.0408(3) Uani 1 1 d . . . . .
C42 C 0.0094(5) -0.1059(3) 0.0575(2) 0.0369(10) Uani 1 1 d . . . . .
H14 H -0.0673 -0.1196 0.0275 0.044 Uiso 1 1 calc R U . . .
S2 S 0.12369(12) -0.00845(7) 0.07068(6) 0.0371(3) Uani 1 1 d . . . . .
C43 C -0.1205(5) -0.3135(3) 0.0853(2) 0.0383(10) Uani 1 1 d . . . . .
H15 H -0.1859 -0.3110 0.0522 0.046 Uiso 1 1 calc R U . . .
S3 S -0.12393(11) -0.40100(8) 0.12360(6) 0.0391(3) Uani 1 1 d . . . . .
C44 C -0.0918(4) -0.1532(3) 0.2640(2) 0.0359(10) Uani 1 1 d . . . . .
H16 H -0.1735 -0.1928 0.2512 0.043 Uiso 1 1 calc R U . . .
S4 S 0.02847(11) -0.17172(7) 0.31385(6) 0.0380(3) Uani 1 1 d . . . . .
S5 S 0.12803(10) 0.07414(7) 0.24760(6) 0.0323(3) Uani 1 1 d . . . . .
N1 N 0.1243(3) 0.2181(2) 0.14411(18) 0.0308(8) Uani 1 1 d . . . . .
N2 N 0.3918(3) 0.2694(2) 0.16237(19) 0.0310(8) Uani 1 1 d . . . . .
H79 H 0.3319 0.2203 0.1581 0.037 Uiso 1 1 calc R U . . .
N3 N 0.3742(3) 0.1012(2) 0.16361(17) 0.0300(8) Uani 1 1 d . . . . .
S6 S 0.21214(10) -0.19040(7) 0.18713(5) 0.0312(3) Uani 1 1 d . . . . .
N4 N 0.1892(3) -0.3548(2) 0.25694(18) 0.0300(8) Uani 1 1 d . . . . .
N5 N 0.4067(3) -0.2480(2) 0.35602(18) 0.0323(8) Uani 1 1 d . . . . .
H80 H 0.3388 -0.2388 0.3374 0.039 Uiso 1 1 calc R U . . .
N6 N 0.3178(3) -0.1060(2) 0.35547(18) 0.0324(8) Uani 1 1 d . . . . .
C45 C 0.2648(4) 0.4287(3) 0.0827(2) 0.0295(9) Uani 1 1 d . . . . .
C46 C 0.3406(4) 0.4541(3) 0.0360(2) 0.0308(9) Uani 1 1 d . . . . .
H17 H 0.3952 0.4237 0.0260 0.037 Uiso 1 1 calc R U . . .
C47 C 0.3372(4) 0.5234(3) 0.0036(2) 0.0355(10) Uani 1 1 d . . . . .
H18 H 0.3891 0.5395 -0.0283 0.043 Uiso 1 1 calc R U . . .
C48 C 0.2585(4) 0.5696(3) 0.0176(3) 0.0398(11) Uani 1 1 d . . . . .
C49 C 0.1858(5) 0.5453(3) 0.0653(3) 0.0405(11) Uani 1 1 d . . . . .
H19 H 0.1333 0.5770 0.0759 0.049 Uiso 1 1 calc R U . . .
C50 C 0.1868(4) 0.4764(3) 0.0979(2) 0.0368(10) Uani 1 1 d . . . . .
H20 H 0.1355 0.4613 0.1303 0.044 Uiso 1 1 calc R U . . .
C51 C 0.2513(5) 0.6416(4) -0.0199(3) 0.0574(16) Uani 1 1 d . . . . .
H41 H 0.2556 0.6909 0.0115 0.086 Uiso 1 1 calc R U . . .
H42 H 0.1725 0.6239 -0.0516 0.086 Uiso 1 1 calc R U . . .
H43 H 0.3209 0.6571 -0.0440 0.086 Uiso 1 1 calc R U . . .
C52A C 0.6897(4) 0.2399(4) 0.2433(3) 0.023(2) Uani 0.558(7) 1 d G . P A 1
C53A C 0.7872(5) 0.2719(4) 0.2097(2) 0.0313(18) Uani 0.558(7) 1 d G . P A 1
H21 H 0.7703 0.2827 0.1653 0.038 Uiso 0.558(7) 1 calc R U P A 1
C54A C 0.9094(4) 0.2880(4) 0.2411(3) 0.0365(19) Uani 0.558(7) 1 d G . P A 1
H22 H 0.9760 0.3098 0.2181 0.044 Uiso 0.558(7) 1 calc R U P A 1
C55A C 0.9341(4) 0.2721(4) 0.3061(3) 0.036(3) Uani 0.558(7) 1 d G . P A 1
C56A C 0.8366(5) 0.2402(4) 0.3397(2) 0.050(3) Uani 0.558(7) 1 d G . P A 1
H23 H 0.8534 0.2293 0.3841 0.060 Uiso 0.558(7) 1 calc R U P A 1
C57A C 0.7144(4) 0.2241(5) 0.3083(3) 0.046(2) Uani 0.558(7) 1 d G . P A 1
H24 H 0.6477 0.2022 0.3312 0.055 Uiso 0.558(7) 1 calc R U P A 1
C58A C 1.0698(9) 0.2848(7) 0.3399(7) 0.059(3) Uani 0.558(7) 1 d . . P A 1
H44 H 1.1045 0.3406 0.3677 0.089 Uiso 0.558(7) 1 calc R U P A 1
H45 H 1.1203 0.2818 0.3057 0.089 Uiso 0.558(7) 1 calc R U P A 1
H46 H 1.0700 0.2400 0.3676 0.089 Uiso 0.558(7) 1 calc R U P A 1
C52B C 0.6990(5) 0.2578(5) 0.2587(4) 0.028(3) Uani 0.442(7) 1 d G . P A 2
C53B C 0.7243(6) 0.3147(5) 0.3168(4) 0.041(3) Uani 0.442(7) 1 d G . P A 2
H25 H 0.6619 0.3367 0.3288 0.049 Uiso 0.442(7) 1 calc R U P A 2
C54B C 0.8408(7) 0.3393(5) 0.3574(3) 0.048(3) Uani 0.442(7) 1 d G . P A 2
H26 H 0.8581 0.3781 0.3971 0.057 Uiso 0.442(7) 1 calc R U P A 2
C55B C 0.9321(5) 0.3070(5) 0.3398(4) 0.037(3) Uani 0.442(7) 1 d G . P A 2
C56B C 0.9068(6) 0.2502(5) 0.2817(4) 0.049(4) Uani 0.442(7) 1 d G . P A 2
H27 H 0.9692 0.2281 0.2697 0.059 Uiso 0.442(7) 1 calc R U P A 2
C57B C 0.7903(7) 0.2256(5) 0.2411(4) 0.044(3) Uani 0.442(7) 1 d G . P A 2
H28 H 0.7730 0.1867 0.2014 0.053 Uiso 0.442(7) 1 calc R U P A 2
C58B C 1.0596(10) 0.3331(10) 0.3845(7) 0.052(4) Uani 0.442(7) 1 d . . P A 2
H47 H 1.1209 0.3244 0.3584 0.078 Uiso 0.442(7) 1 calc R U P A 2
H48 H 1.0556 0.2983 0.4207 0.078 Uiso 0.442(7) 1 calc R U P A 2
H49 H 1.0842 0.3933 0.4032 0.078 Uiso 0.442(7) 1 calc R U P A 2
C59 C 0.3525(4) -0.4851(3) 0.3520(2) 0.0364(10) Uani 1 1 d . . . . .
C60 C 0.3552(5) -0.5470(3) 0.3027(3) 0.0482(13) Uani 1 1 d . . . . .
H29 H 0.3431 -0.5386 0.2574 0.058 Uiso 1 1 calc R U . . .
C61 C 0.3751(6) -0.6204(4) 0.3191(3) 0.0539(14) Uani 1 1 d . . . . .
H30 H 0.3795 -0.6611 0.2849 0.065 Uiso 1 1 calc R U . . .
C62 C 0.3890(5) -0.6365(3) 0.3850(3) 0.0472(13) Uani 1 1 d . . . . .
C63 C 0.3878(5) -0.5750(3) 0.4330(3) 0.0473(13) Uani 1 1 d . . . . .
H31 H 0.3987 -0.5840 0.4782 0.057 Uiso 1 1 calc R U . . .
C64 C 0.3711(5) -0.4995(3) 0.4178(3) 0.0458(13) Uani 1 1 d . . . . .
H32 H 0.3724 -0.4573 0.4525 0.055 Uiso 1 1 calc R U . . .
C65 C 0.4029(6) -0.7204(4) 0.4018(3) 0.0606(16) Uani 1 1 d . . . . .
H50 H 0.3203 -0.7620 0.3996 0.091 Uiso 1 1 calc R U . . .
H51 H 0.4513 -0.7116 0.4467 0.091 Uiso 1 1 calc R U . . .
H52 H 0.4460 -0.7417 0.3698 0.091 Uiso 1 1 calc R U . . .
C66A C 0.6707(7) -0.0372(4) 0.4170(5) 0.034(4) Uani 0.62(2) 1 d G U P B 3
C67A C 0.7046(9) 0.0195(7) 0.4758(5) 0.047(3) Uani 0.62(2) 1 d G U P B 3
H33 H 0.6442 0.0215 0.5026 0.056 Uiso 0.62(2) 1 calc R U P B 3
C68A C 0.8268(10) 0.0731(6) 0.4955(4) 0.051(3) Uani 0.62(2) 1 d G U P B 3
H34 H 0.8500 0.1118 0.5357 0.061 Uiso 0.62(2) 1 calc DR U P B 3
C69A C 0.9152(7) 0.0700(4) 0.4563(5) 0.041(4) Uani 0.62(2) 1 d G U P B 3
C70A C 0.8813(8) 0.0134(7) 0.3975(5) 0.039(3) Uani 0.62(2) 1 d G U P B 3
H35 H 0.9417 0.0113 0.3708 0.047 Uiso 0.62(2) 1 calc R U P B 3
C71A C 0.7590(8) -0.0402(6) 0.3779(4) 0.032(2) Uani 0.62(2) 1 d G U P B 3
H36 H 0.7359 -0.0789 0.3377 0.039 Uiso 0.62(2) 1 calc R U P B 3
C72A C 1.051(2) 0.1302(14) 0.4815(12) 0.057(5) Uani 0.62(2) 1 d . U P B 3
H53 H 1.0992 0.0995 0.5056 0.086 Uiso 0.62(2) 1 calc R U P B 3
H54 H 1.0499 0.1794 0.5112 0.086 Uiso 0.62(2) 1 calc R U P B 3
H55 H 1.0884 0.1498 0.4434 0.086 Uiso 0.62(2) 1 calc R U P B 3
C66B C 0.6681(12) -0.0397(7) 0.4114(8) 0.030(6) Uani 0.38(2) 1 d G U P B 4
C67B C 0.7150(17) -0.0101(12) 0.4785(7) 0.048(5) Uani 0.38(2) 1 d G U P B 4
H37 H 0.6634 -0.0262 0.5106 0.058 Uiso 0.38(2) 1 calc R U P B 4
C68B C 0.8374(18) 0.0431(13) 0.4986(6) 0.057(5) Uani 0.38(2) 1 d G U P B 4
H38 H 0.8694 0.0633 0.5445 0.069 Uiso 0.38(2) 1 calc R U P B 4
C69B C 0.9128(12) 0.0666(9) 0.4517(9) 0.044(6) Uani 0.38(2) 1 d G U P B 4
C70B C 0.8659(15) 0.0370(11) 0.3846(8) 0.042(4) Uani 0.38(2) 1 d G U P B 4
H39 H 0.9175 0.0531 0.3525 0.051 Uiso 0.38(2) 1 calc R U P B 4
C71B C 0.7436(16) -0.0161(11) 0.3644(7) 0.041(4) Uani 0.38(2) 1 d G U P B 4
H40 H 0.7115 -0.0363 0.3185 0.050 Uiso 0.38(2) 1 calc R U P B 4
C72B C 1.046(4) 0.119(2) 0.469(2) 0.060(9) Uani 0.38(2) 1 d . U P B 4
H56 H 1.0961 0.0875 0.4508 0.089 Uiso 0.38(2) 1 calc R U P B 4
H57 H 1.0707 0.1318 0.5174 0.089 Uiso 0.38(2) 1 calc R U P B 4
H58 H 1.0582 0.1722 0.4500 0.089 Uiso 0.38(2) 1 calc R U P B 4
C73 C 0.4439(5) 0.7095(3) 0.1762(3) 0.0443(12) Uani 1 1 d . . . . .
H59 H 0.3604 0.7010 0.1878 0.053 Uiso 1 1 calc R U . . .
H60 H 0.4376 0.7147 0.1283 0.053 Uiso 1 1 calc R U . . .
C74 C 0.4836(5) 0.6336(3) 0.1892(3) 0.0515(13) Uani 1 1 d . . . . .
H61 H 0.4173 0.5809 0.1666 0.062 Uiso 1 1 calc R U . . .
H62 H 0.4959 0.6308 0.2375 0.062 Uiso 1 1 calc R U . . .
Cl1 Cl 0.55137(12) 0.80579(7) 0.22355(6) 0.0435(3) Uani 1 1 d . . . . .
Cl2 Cl 0.62547(13) 0.64004(9) 0.15958(9) 0.0587(4) Uani 1 1 d . . . . .
C75 C 0.5151(6) 0.1347(4) 0.0327(3) 0.0537(14) Uani 1 1 d . . . . .
H63 H 0.5068 0.0877 0.0599 0.064 Uiso 1 1 calc R U . . .
H64 H 0.5738 0.1873 0.0601 0.064 Uiso 1 1 calc R U . . .
C76 C 0.3910(6) 0.1463(3) 0.0146(3) 0.0516(13) Uani 1 1 d . . . . .
H65 H 0.3569 0.1530 0.0557 0.062 Uiso 1 1 calc R U . . .
H66 H 0.3334 0.0942 -0.0141 0.062 Uiso 1 1 calc R U . . .
Cl3 Cl 0.5768(2) 0.11124(11) -0.03818(9) 0.0755(5) Uani 1 1 d . . . . .
Cl4 Cl 0.39613(15) 0.23547(11) -0.02736(8) 0.0602(4) Uani 1 1 d . . . . .
C77 C 0.8084(15) 0.2482(9) 0.5267(10) 0.244(9) Uani 1 1 d D U . . .
H81 H 0.7885 0.1987 0.5513 0.293 Uiso 1 1 calc DR U . . .
H82 H 0.8565 0.2367 0.4927 0.293 Uiso 1 1 calc DR U . . .
C78 C 0.8878(10) 0.3262(8) 0.5745(6) 0.139(5) Uani 1 1 d D U . . .
H83 H 0.9702 0.3198 0.5891 0.167 Uiso 1 1 calc DR U . . .
H84 H 0.8488 0.3289 0.6143 0.167 Uiso 1 1 calc R U . . .
Cl5 Cl 0.6807(4) 0.2575(4) 0.49009(17) 0.1811(18) Uani 1 1 d D U . . .
Cl6 Cl 0.9104(7) 0.4222(5) 0.5429(3) 0.273(3) Uani 1 1 d D U . . .
C79 C 1.1987(14) 0.3618(9) 0.6442(5) 0.285(10) Uani 1 1 d D U . . .
H85 H 1.1154 0.3181 0.6380 0.342 Uiso 1 1 calc DR U . . .
H86 H 1.2613 0.3331 0.6556 0.342 Uiso 1 1 calc R U . . .
C80 C 1.2106(10) 0.4297(4) 0.7040(3) 0.084(3) Uani 1 1 d D U . . .
H87 H 1.2874 0.4368 0.7361 0.101 Uiso 1 1 calc R U . . .
H88 H 1.1389 0.4094 0.7268 0.101 Uiso 1 1 calc R U . . .
Cl7 Cl 1.2192(10) 0.4019(13) 0.5645(4) 0.569(11) Uani 1 1 d D U . . .
Cl8 Cl 1.216(2) 0.5363(11) 0.6773(13) 1.01(3) Uani 1 1 d D U . . .

loop_
_atom_site_aniso_label
_atom_site_aniso_U_11
_atom_site_aniso_U_22
_atom_site_aniso_U_33
_atom_site_aniso_U_23
_atom_site_aniso_U_13
_atom_site_aniso_U_12
C1 0.032(2) 0.027(2) 0.034(2) 0.0047(16) 0.0132(18) 0.0060(17)
C2 0.034(2) 0.028(2) 0.033(2) 0.0056(17) 0.0103(18) 0.0043(17)
C3 0.034(2) 0.029(2) 0.034(2) 0.0042(17) 0.0097(18) 0.0029(18)
C4 0.032(2) 0.026(2) 0.034(2) 0.0040(16) 0.0099(18) 0.0059(17)
C5 0.031(2) 0.029(2) 0.036(2) 0.0068(17) 0.0116(18) 0.0070(17)
C6 0.034(2) 0.028(2) 0.033(2) 0.0056(17) 0.0102(18) 0.0087(17)
C7 0.031(2) 0.034(2) 0.042(2) 0.0100(19) 0.0093(19) 0.0090(18)
C8 0.030(2) 0.032(2) 0.040(2) 0.0109(18) 0.0078(18) 0.0104(18)
C9 0.033(2) 0.0247(19) 0.035(2) 0.0070(16) 0.0067(18) 0.0110(17)
C10 0.031(2) 0.0233(19) 0.035(2) 0.0065(16) 0.0061(17) 0.0086(17)
C11 0.027(2) 0.0211(18) 0.039(2) 0.0075(16) 0.0023(17) 0.0054(16)
C12 0.033(2) 0.025(2) 0.046(3) 0.0108(18) -0.0016(19) 0.0056(18)
C13 0.032(2) 0.026(2) 0.041(2) 0.0084(18) -0.0006(19) 0.0063(18)
C14 0.028(2) 0.029(2) 0.042(2) 0.0131(18) 0.0091(18) 0.0122(17)
C15 0.034(2) 0.031(2) 0.037(2) 0.0114(17) 0.0092(18) 0.0155(18)
C16 0.037(2) 0.029(2) 0.036(2) 0.0128(17) 0.0140(19) 0.0149(18)
C17 0.039(3) 0.037(2) 0.058(3) 0.024(2) 0.016(2) 0.018(2)
C18 0.038(2) 0.031(2) 0.049(3) 0.019(2) 0.012(2) 0.0142(19)
C19 0.043(2) 0.027(2) 0.032(2) 0.0129(16) 0.0135(19) 0.0160(19)
C20 0.046(3) 0.026(2) 0.027(2) 0.0084(16) 0.0109(18) 0.0198(19)
C21 0.037(2) 0.027(2) 0.032(2) 0.0099(16) 0.0102(18) 0.0147(18)
C22 0.037(2) 0.031(2) 0.028(2) 0.0108(17) 0.0055(17) 0.0138(18)
C23 0.037(2) 0.033(2) 0.028(2) 0.0095(17) 0.0044(18) 0.0168(19)
C24 0.032(2) 0.0251(19) 0.030(2) 0.0068(16) 0.0031(17) 0.0082(17)
C25 0.032(2) 0.029(2) 0.031(2) 0.0111(17) 0.0009(17) 0.0092(17)
C26 0.032(2) 0.0241(19) 0.032(2) 0.0093(16) 0.0054(17) 0.0058(17)
C27 0.035(2) 0.026(2) 0.042(2) 0.0131(18) 0.0003(19) 0.0003(18)
C28 0.043(3) 0.022(2) 0.042(2) 0.0143(18) -0.003(2) 0.0007(18)
C29 0.034(2) 0.0221(19) 0.038(2) 0.0120(17) -0.0014(18) 0.0042(17)
C30 0.037(2) 0.028(2) 0.037(2) 0.0139(17) -0.0009(19) 0.0068(18)
C31 0.036(2) 0.028(2) 0.039(2) 0.0115(18) -0.0037(19) 0.0042(18)
C32 0.038(3) 0.037(3) 0.053(3) 0.019(2) -0.008(2) 0.007(2)
C33 0.036(2) 0.036(2) 0.044(3) 0.012(2) -0.008(2) 0.005(2)
C34 0.035(2) 0.028(2) 0.030(2) 0.0093(17) 0.0000(18) -0.0007(18)
C35 0.035(2) 0.029(2) 0.0247(19) 0.0064(16) 0.0058(17) 0.0004(17)
C36 0.035(2) 0.027(2) 0.029(2) 0.0046(16) 0.0089(18) 0.0025(17)
C37 0.041(3) 0.023(2) 0.043(3) 0.0043(18) 0.012(2) 0.0010(18)
C38 0.038(3) 0.023(2) 0.054(3) 0.0059(19) 0.014(2) 0.0080(18)
C39 0.037(2) 0.028(2) 0.035(2) 0.0024(17) 0.0125(19) 0.0062(18)
C40 0.036(2) 0.028(2) 0.037(2) 0.0080(17) 0.0097(19) 0.0066(18)
C41 0.037(2) 0.033(2) 0.041(2) 0.0105(19) 0.010(2) 0.0011(19)
S1 0.0348(6) 0.0349(6) 0.0457(7) 0.0124(5) 0.0032(5) 0.0009(5)
C42 0.044(3) 0.036(2) 0.034(2) 0.0105(18) 0.0014(19) 0.017(2)
S2 0.0517(7) 0.0310(6) 0.0346(6) 0.0142(4) 0.0069(5) 0.0199(5)
C43 0.039(2) 0.040(2) 0.033(2) 0.0125(19) -0.0035(19) 0.011(2)
S3 0.0323(6) 0.0342(6) 0.0441(7) 0.0128(5) -0.0044(5) 0.0041(5)
C44 0.034(2) 0.031(2) 0.040(2) 0.0077(18) 0.0090(19) 0.0046(18)
S4 0.0383(6) 0.0285(5) 0.0456(7) 0.0117(5) 0.0098(5) 0.0058(5)
S5 0.0302(5) 0.0248(5) 0.0401(6) 0.0061(4) 0.0101(4) 0.0044(4)
N1 0.0298(18) 0.0245(17) 0.039(2) 0.0098(14) 0.0084(15) 0.0078(14)
N2 0.0282(18) 0.0228(17) 0.042(2) 0.0110(14) 0.0049(15) 0.0064(14)
N3 0.0366(19) 0.0264(17) 0.0305(18) 0.0076(14) 0.0064(15) 0.0139(15)
S6 0.0337(6) 0.0242(5) 0.0335(5) 0.0105(4) -0.0008(4) 0.0074(4)
N4 0.0319(18) 0.0239(17) 0.0326(18) 0.0120(14) 0.0015(15) 0.0063(14)
N5 0.0297(18) 0.0245(17) 0.0366(19) 0.0094(14) -0.0034(15) 0.0027(14)
N6 0.0329(19) 0.0271(18) 0.0346(19) 0.0057(14) 0.0073(15) 0.0050(15)
C45 0.027(2) 0.0239(19) 0.039(2) 0.0112(16) 0.0042(17) 0.0086(16)
C46 0.0228(19) 0.025(2) 0.040(2) 0.0077(17) -0.0014(17) 0.0040(16)
C47 0.023(2) 0.033(2) 0.045(3) 0.0157(19) -0.0004(18) 0.0011(17)
C48 0.031(2) 0.029(2) 0.054(3) 0.016(2) -0.003(2) 0.0045(18)
C49 0.039(3) 0.031(2) 0.057(3) 0.011(2) 0.006(2) 0.019(2)
C50 0.038(2) 0.029(2) 0.048(3) 0.0107(19) 0.010(2) 0.0142(19)
C51 0.045(3) 0.043(3) 0.083(4) 0.032(3) -0.001(3) 0.011(2)
C52A 0.025(4) 0.011(4) 0.027(4) 0.002(3) -0.001(3) 0.000(3)
C53A 0.030(4) 0.021(4) 0.041(4) 0.007(3) 0.001(3) 0.008(3)
C54A 0.026(4) 0.023(4) 0.053(5) 0.003(4) 0.002(4) 0.001(3)
C55A 0.022(4) 0.028(5) 0.054(7) 0.010(5) 0.000(5) 0.002(4)
C56A 0.039(5) 0.053(6) 0.051(5) 0.026(4) -0.005(4) 0.007(4)
C57A 0.035(5) 0.054(6) 0.046(5) 0.020(4) 0.004(4) 0.009(4)
C58A 0.037(5) 0.050(6) 0.084(8) 0.026(6) -0.010(5) 0.007(5)
C52B 0.025(6) 0.021(6) 0.033(6) -0.006(5) 0.000(4) 0.005(4)
C53B 0.035(6) 0.050(7) 0.036(6) -0.004(5) 0.003(4) 0.015(5)
C54B 0.040(6) 0.058(8) 0.036(6) -0.002(5) -0.004(5) 0.010(6)
C55B 0.034(6) 0.031(6) 0.038(6) 0.013(4) -0.013(5) 0.005(5)
C56B 0.029(7) 0.029(7) 0.086(12) -0.004(8) 0.010(7) 0.010(6)
C57B 0.032(6) 0.035(6) 0.060(7) -0.013(5) 0.004(5) 0.011(5)
C58B 0.023(5) 0.064(9) 0.057(8) 0.016(7) -0.008(5) 0.000(5)
C59 0.037(2) 0.026(2) 0.042(2) 0.0123(18) -0.0020(19) 0.0060(18)
C60 0.059(3) 0.043(3) 0.047(3) 0.021(2) 0.009(2) 0.019(3)
C61 0.072(4) 0.041(3) 0.060(3) 0.016(3) 0.017(3) 0.031(3)
C62 0.044(3) 0.034(3) 0.059(3) 0.015(2) -0.005(2) 0.009(2)
C63 0.053(3) 0.029(2) 0.043(3) 0.013(2) -0.022(2) 0.001(2)
C64 0.051(3) 0.028(2) 0.043(3) 0.0073(19) -0.020(2) 0.003(2)
C65 0.076(4) 0.041(3) 0.069(4) 0.023(3) -0.001(3) 0.027(3)
C66A 0.040(7) 0.031(6) 0.031(5) 0.009(5) 0.018(5) 0.006(5)
C67A 0.051(5) 0.034(6) 0.036(4) -0.006(4) 0.014(4) -0.014(4)
C68A 0.059(6) 0.039(6) 0.031(4) -0.006(4) 0.011(4) -0.015(5)
C69A 0.036(6) 0.032(6) 0.038(6) 0.008(5) -0.010(5) -0.006(6)
C70A 0.027(4) 0.041(6) 0.045(5) 0.005(4) 0.008(4) 0.003(4)
C71A 0.033(4) 0.033(5) 0.029(4) 0.002(3) 0.002(3) 0.012(4)
C72A 0.036(6) 0.047(8) 0.058(9) -0.005(6) -0.008(6) -0.020(5)
C66B 0.024(9) 0.021(8) 0.033(8) -0.001(7) -0.015(7) 0.000(8)
C67B 0.045(7) 0.043(10) 0.037(7) 0.001(7) 0.012(6) -0.015(7)
C68B 0.061(9) 0.041(9) 0.038(7) -0.003(7) -0.004(7) -0.021(8)
C69B 0.039(10) 0.038(10) 0.050(10) 0.011(9) 0.011(9) 0.002(9)
C70B 0.044(7) 0.035(8) 0.044(8) -0.001(6) 0.011(6) 0.007(6)
C71B 0.041(7) 0.045(8) 0.037(7) 0.006(6) 0.003(6) 0.014(7)
C72B 0.063(15) 0.042(12) 0.064(15) 0.024(12) -0.009(10) 0.009(11)
C73 0.039(3) 0.034(2) 0.058(3) 0.008(2) 0.007(2) 0.009(2)
C74 0.050(3) 0.031(2) 0.070(4) 0.010(2) 0.013(3) 0.006(2)
Cl1 0.0478(7) 0.0281(5) 0.0511(7) 0.0080(5) 0.0102(5) 0.0058(5)
Cl2 0.0448(7) 0.0392(7) 0.0958(12) 0.0140(7) 0.0212(7) 0.0141(6)
C75 0.080(4) 0.046(3) 0.044(3) 0.018(2) 0.019(3) 0.027(3)
C76 0.065(4) 0.038(3) 0.043(3) 0.008(2) 0.011(3) 0.004(3)
Cl3 0.1205(15) 0.0611(10) 0.0679(10) 0.0197(8) 0.0542(10) 0.0429(10)
Cl4 0.0673(9) 0.0662(9) 0.0592(9) 0.0288(7) 0.0176(7) 0.0305(8)
C77 0.180(15) 0.33(2) 0.230(18) 0.057(17) -0.001(14) 0.104(16)
C78 0.150(11) 0.176(13) 0.142(10) 0.095(9) 0.079(8) 0.083(10)
Cl5 0.179(4) 0.274(6) 0.095(2) 0.036(3) 0.034(2) 0.073(4)
Cl6 0.288(7) 0.250(7) 0.233(6) -0.010(5) -0.051(5) 0.075(6)
C79 0.214(16) 0.36(2) 0.29(2) 0.133(18) 0.018(16) 0.091(17)
C80 0.155(8) 0.052(4) 0.034(3) 0.014(3) 0.002(4) 0.023(4)
Cl7 0.373(10) 1.29(3) 0.331(11) 0.355(16) 0.196(9) 0.563(17)
Cl8 0.64(3) 1.03(4) 0.91(4) -0.09(4) -0.25(3) -0.16(3)

loop_
_atom_type_symbol
_atom_type_description
_atom_type_scat_dispersion_real
_atom_type_scat_dispersion_imag
_atom_type_scat_source
C C 0.0033 0.0016 'International Tables Vol C Tables 4.2.6.8 and 6.1.1.4'
N N 0.0061 0.0033 'International Tables Vol C Tables 4.2.6.8 and 6.1.1.4'
S S 0.1246 0.1234 'International Tables Vol C Tables 4.2.6.8 and 6.1.1.4'
Cl Cl 0.1484 0.1585 'International Tables Vol C Tables 4.2.6.8 and 6.1.1.4'
H H 0.0000 0.0000 'International Tables Vol C Tables 4.2.6.8 and 6.1.1.4'

loop_
_geom_angle_atom_site_label_1
_geom_angle_atom_site_label_2
_geom_angle_atom_site_label_3
_geom_angle
C40 C1 C2 114.1(4)
C40 C1 S5 132.4(3)
C2 C1 S5 113.3(3)
C44 C2 C1 112.1(4)
C44 C2 C3 136.2(4)
C1 C2 C3 111.6(4)
C41 C3 C4 112.2(4)
C41 C3 C2 136.8(4)
C4 C3 C2 110.7(4)
C5 C4 C3 113.7(4)
C5 C4 S5 132.1(3)
C3 C4 S5 114.2(3)
C4 C5 C6 131.6(4)
C4 C5 S1 109.1(3)
C6 C5 S1 119.1(3)
N1 C6 C7 113.3(4)
N1 C6 C5 123.2(4)
C7 C6 C5 123.5(4)
C8 C7 C6 105.9(4)
C8 C7 H1 127.0
C6 C7 H1 127.0
C7 C8 C9 106.5(4)
C7 C8 H2 126.7
C9 C8 H2 126.7
C10 C9 N1 124.7(4)
C10 C9 C8 125.4(4)
N1 C9 C8 109.9(4)
C9 C10 C11 124.4(4)
C9 C10 C45 118.6(4)
C11 C10 C45 117.1(4)
N2 C11 C12 106.4(4)
N2 C11 C10 124.9(4)
C12 C11 C10 128.6(4)
C13 C12 C11 108.1(4)
C13 C12 H3 126.0
C11 C12 H3 126.0
C12 C13 C14 108.0(4)
C12 C13 H4 126.0
C14 C13 H4 126.0
N2 C14 C13 107.0(4)
N2 C14 C15 124.3(4)
C13 C14 C15 128.6(4)
C16 C15 C52A 115.9(4)
C16 C15 C14 123.0(4)
C52A C15 C14 120.7(4)
C16 C15 C52B 123.8(5)
C14 C15 C52B 113.0(5)
C15 C16 N3 123.5(4)
C15 C16 C17 127.5(4)
N3 C16 C17 109.0(4)
C18 C17 C16 106.9(4)
C18 C17 H5 126.5
C16 C17 H5 126.5
C17 C18 C19 106.2(4)
C17 C18 H6 126.9
C19 C18 H6 126.9
N3 C19 C20 123.0(4)
N3 C19 C18 111.8(4)
C20 C19 C18 125.2(4)
C21 C20 C19 128.3(4)
C21 C20 S2 108.8(3)
C19 C20 S2 122.9(3)
C20 C21 C22 114.7(4)
C20 C21 S6 131.6(4)
C22 C21 S6 113.7(3)
C42 C22 C23 137.8(4)
C42 C22 C21 111.4(4)
C23 C22 C21 110.8(4)
C43 C23 C22 137.0(4)
C43 C23 C24 111.4(4)
C22 C23 C24 111.6(4)
C25 C24 C23 113.8(4)
C25 C24 S6 132.1(3)
C23 C24 S6 114.1(3)
C24 C25 C26 127.7(4)
C24 C25 S3 109.7(3)
C26 C25 S3 122.5(3)
N4 C26 C25 122.1(4)
N4 C26 C27 113.1(4)
C25 C26 C27 124.7(4)
C28 C27 C26 105.4(4)
C28 C27 H7 127.3
C26 C27 H7 127.3
C27 C28 C29 107.4(4)
C27 C28 H8 126.3
C29 C28 H8 126.3
C30 C29 N4 125.1(4)
C30 C29 C28 125.7(4)
N4 C29 C28 109.2(4)
C29 C30 C31 125.1(4)
C29 C30 C59 117.7(4)
C31 C30 C59 117.1(4)
N5 C31 C32 106.4(4)
N5 C31 C30 126.2(4)
C32 C31 C30 127.4(4)
C33 C32 C31 108.4(4)
C33 C32 H9 125.8
C31 C32 H9 125.8
C32 C33 C34 108.2(4)
C32 C33 H10 125.9
C34 C33 H10 125.9
N5 C34 C33 107.1(4)
N5 C34 C35 125.5(4)
C33 C34 C35 127.4(4)
C36 C35 C34 125.0(4)
C36 C35 C66B 119.2(6)
C34 C35 C66B 115.7(6)
C36 C35 C66A 118.8(4)
C34 C35 C66A 116.2(5)
C35 C36 N6 123.5(4)
C35 C36 C37 127.1(4)
N6 C36 C37 109.2(4)
C38 C37 C36 107.3(4)
C38 C37 H11 126.4
C36 C37 H11 126.4
C37 C38 C39 106.7(4)
C37 C38 H12 126.7
C39 C38 H12 126.7
N6 C39 C40 123.2(4)
N6 C39 C38 111.4(4)
C40 C39 C38 125.3(4)
C1 C40 C39 128.7(4)
C1 C40 S4 109.4(3)
C39 C40 S4 121.5(3)
C3 C41 S1 112.0(3)
C3 C41 H13 124.0
S1 C41 H13 124.0
C41 S1 C5 93.0(2)
C22 C42 S2 111.6(4)
C22 C42 H14 124.2
S2 C42 H14 124.2
C42 S2 C20 93.5(2)
C23 C43 S3 111.8(3)
C23 C43 H15 124.1
S3 C43 H15 124.1
C43 S3 C25 93.2(2)
C2 C44 S4 111.0(3)
C2 C44 H16 124.5
S4 C44 H16 124.5
C44 S4 C40 93.4(2)
C4 S5 C1 90.0(2)
C6 N1 C9 104.4(4)
C11 N2 C14 110.5(3)
C11 N2 H79 124.8
C14 N2 H79 124.8
C19 N3 C16 106.0(4)
C24 S6 C21 89.9(2)
C26 N4 C29 104.9(3)
C34 N5 C31 110.0(4)
C34 N5 H80 125.0
C31 N5 H80 125.0
C39 N6 C36 105.4(4)
C46 C45 C50 118.5(4)
C46 C45 C10 121.3(4)
C50 C45 C10 120.1(4)
C47 C46 C45 120.8(4)
C47 C46 H17 119.6
C45 C46 H17 119.6
C46 C47 C48 120.8(4)
C46 C47 H18 119.6
C48 C47 H18 119.6
C49 C48 C47 118.1(4)
C49 C48 C51 121.6(5)
C47 C48 C51 120.3(5)
C50 C49 C48 122.3(5)
C50 C49 H19 118.8
C48 C49 H19 118.8
C49 C50 C45 119.5(4)
C49 C50 H20 120.2
C45 C50 H20 120.2
C48 C51 H41 109.5
C48 C51 H42 109.5
H41 C51 H42 109.5
C48 C51 H43 109.5
H41 C51 H43 109.5
H42 C51 H43 109.5
C53A C52A C57A 120.0
C53A C52A C15 122.3(4)
C57A C52A C15 117.7(4)
C54A C53A C52A 120.0
C54A C53A H21 120.0
C52A C53A H21 120.0
C53A C54A C55A 120.0
C53A C54A H22 120.0
C55A C54A H22 120.0
C56A C55A C54A 120.0
C56A C55A C58A 119.7(6)
C54A C55A C58A 120.1(6)
C57A C56A C55A 120.0
C57A C56A H23 120.0
C55A C56A H23 120.0
C56A C57A C52A 120.0
C56A C57A H24 120.0
C52A C57A H24 120.0
C55A C58A H44 109.5
C55A C58A H45 109.5
H44 C58A H45 109.5
C55A C58A H46 109.5
H44 C58A H46 109.5
H45 C58A H46 109.5
C53B C52B C57B 120.0
C53B C52B C15 123.1(5)
C57B C52B C15 116.6(5)
C54B C53B C52B 120.0
C54B C53B H25 120.0
C52B C53B H25 120.0
C53B C54B C55B 120.0
C53B C54B H26 120.0
C55B C54B H26 120.0
C54B C55B C56B 120.0
C54B C55B C58B 120.2(8)
C56B C55B C58B 119.8(8)
C57B C56B C55B 120.0
C57B C56B H27 120.0
C55B C56B H27 120.0
C56B C57B C52B 120.0
C56B C57B H28 120.0
C52B C57B H28 120.0
C55B C58B H47 109.5
C55B C58B H48 109.5
H47 C58B H48 109.5
C55B C58B H49 109.5
H47 C58B H49 109.5
H48 C58B H49 109.5
C60 C59 C64 118.2(4)
C60 C59 C30 119.6(4)
C64 C59 C30 122.1(5)
C61 C60 C59 120.3(5)
C61 C60 H29 119.9
C59 C60 H29 119.9
C60 C61 C62 121.6(5)
C60 C61 H30 119.2
C62 C61 H30 119.2
C63 C62 C61 117.5(5)
C63 C62 C65 121.5(5)
C61 C62 C65 120.9(5)
C62 C63 C64 121.8(5)
C62 C63 H31 119.1
C64 C63 H31 119.1
C63 C64 C59 120.5(5)
C63 C64 H32 119.8
C59 C64 H32 119.8
C62 C65 H50 109.5
C62 C65 H51 109.5
H50 C65 H51 109.5
C62 C65 H52 109.5
H50 C65 H52 109.5
H51 C65 H52 109.5
C67A C66A C71A 120.0
C67A C66A C35 121.7(6)
C71A C66A C35 118.3(6)
C66A C67A C68A 120.0
C66A C67A H33 120.0
C68A C67A H33 120.0
C69A C68A C67A 120.0
C69A C68A H34 120.0
C67A C68A H34 120.0
C70A C69A C68A 120.0
C70A C69A C72A 122.3(12)
C68A C69A C72A 117.7(12)
C71A C70A C69A 120.0
C71A C70A H35 120.0
C69A C70A H35 120.0
C70A C71A C66A 120.0
C70A C71A H36 120.0
C66A C71A H36 120.0
C69A C72A H53 109.5
C69A C72A H54 109.5
H53 C72A H54 109.5
C69A C72A H55 109.5
H53 C72A H55 109.5
H54 C72A H55 109.5
C67B C66B C71B 120.0
C67B C66B C35 117.9(10)
C71B C66B C35 122.1(10)
C66B C67B C68B 120.0
C66B C67B H37 120.0
C68B C67B H37 120.0
C67B C68B C69B 120.0
C67B C68B H38 120.0
C69B C68B H38 120.0
C70B C69B C68B 120.0
C70B C69B C72B 116(2)
C68B C69B C72B 124(2)
C69B C70B C71B 120.0
C69B C70B H39 120.0
C71B C70B H39 120.0
C70B C71B C66B 120.0
C70B C71B H40 120.0
C66B C71B H40 120.0
C69B C72B H56 109.5
C69B C72B H57 109.5
H56 C72B H57 109.5
C69B C72B H58 109.5
H56 C72B H58 109.5
H57 C72B H58 109.5
C74 C73 Cl1 111.6(4)
C74 C73 H59 109.3
Cl1 C73 H59 109.3
C74 C73 H60 109.3
Cl1 C73 H60 109.3
H59 C73 H60 108.0
C73 C74 Cl2 111.0(4)
C73 C74 H61 109.4
Cl2 C74 H61 109.4
C73 C74 H62 109.4
Cl2 C74 H62 109.4
H61 C74 H62 108.0
C76 C75 Cl3 112.3(4)
C76 C75 H63 109.2
Cl3 C75 H63 109.2
C76 C75 H64 109.2
Cl3 C75 H64 109.2
H63 C75 H64 107.9
C75 C76 Cl4 113.6(4)
C75 C76 H65 108.8
Cl4 C76 H65 108.8
C75 C76 H66 108.8
Cl4 C76 H66 108.8
H65 C76 H66 107.7
C78 C77 Cl5 113.2(9)
C78 C77 H81 108.9
Cl5 C77 H81 108.9
C78 C77 H82 108.9
Cl5 C77 H82 108.9
H81 C77 H82 107.8
C77 C78 Cl6 115.1(9)
C77 C78 H83 108.5
Cl6 C78 H83 108.5
C77 C78 H84 108.5
Cl6 C78 H84 108.5
H83 C78 H84 107.5
C80 C79 Cl7 115.7(8)
C80 C79 H85 108.3
Cl7 C79 H85 108.3
C80 C79 H86 108.3
Cl7 C79 H86 108.3
H85 C79 H86 107.4
C79 C80 Cl8 112.2(8)
C79 C80 H87 109.2
Cl8 C80 H87 109.2
C79 C80 H88 109.2
Cl8 C80 H88 109.2
H87 C80 H88 107.9

loop_
_geom_bond_atom_site_label_1
_geom_bond_atom_site_label_2
_geom_bond_distance
C1 C40 1.372(6)
C1 C2 1.440(6)
C1 S5 1.768(4)
C2 C44 1.375(6)
C2 C3 1.452(6)
C3 C41 1.357(7)
C3 C4 1.438(6)
C4 C5 1.379(6)
C4 S5 1.758(5)
C5 C6 1.449(6)
C5 S1 1.744(5)
C6 N1 1.327(6)
C6 C7 1.444(6)
C7 C8 1.350(6)
C7 H1 0.9500
C8 C9 1.454(6)
C8 H2 0.9500
C9 C10 1.384(6)
C9 N1 1.405(5)
C10 C11 1.436(6)
C10 C45 1.491(5)
C11 N2 1.371(5)
C11 C12 1.418(6)
C12 C13 1.379(6)
C12 H3 0.9500
C13 C14 1.406(6)
C13 H4 0.9500
C14 N2 1.371(6)
C14 C15 1.436(6)
C15 C16 1.371(6)
C15 C52A 1.433(6)
C15 C52B 1.624(7)
C16 N3 1.390(6)
C16 C17 1.463(6)
C17 C18 1.342(7)
C17 H5 0.9500
C18 C19 1.453(6)
C18 H6 0.9500
C19 N3 1.331(5)
C19 C20 1.428(7)
C20 C21 1.374(6)
C20 S2 1.740(4)
C21 C22 1.442(6)
C21 S6 1.766(4)
C22 C42 1.369(6)
C22 C23 1.436(6)
C23 C43 1.378(6)
C23 C24 1.442(6)
C24 C25 1.379(6)
C24 S6 1.739(4)
C25 C26 1.443(6)
C25 S3 1.733(4)
C26 N4 1.318(5)
C26 C27 1.450(6)
C27 C28 1.336(6)
C27 H7 0.9500
C28 C29 1.452(6)
C28 H8 0.9500
C29 C30 1.374(6)
C29 N4 1.400(5)
C30 C31 1.436(6)
C30 C59 1.493(6)
C31 N5 1.368(6)
C31 C32 1.421(6)
C32 C33 1.353(7)
C32 H9 0.9500
C33 C34 1.409(7)
C33 H10 0.9500
C34 N5 1.367(5)
C34 C35 1.443(6)
C35 C36 1.372(7)
C35 C66B 1.493(12)
C35 C66A 1.540(8)
C36 N6 1.408(6)
C36 C37 1.448(6)
C37 C38 1.327(7)
C37 H11 0.9500
C38 C39 1.462(6)
C38 H12 0.9500
C39 N6 1.329(6)
C39 C40 1.439(6)
C40 S4 1.739(4)
C41 S1 1.710(5)
C41 H13 0.9500
C42 S2 1.715(5)
C42 H14 0.9500
C43 S3 1.712(5)
C43 H15 0.9500
C44 S4 1.720(5)
C44 H16 0.9500
N2 H79 0.8800
N5 H80 0.8800
C45 C46 1.394(6)
C45 C50 1.415(6)
C46 C47 1.391(6)
C46 H17 0.9500
C47 C48 1.397(7)
C47 H18 0.9500
C48 C49 1.384(7)
C48 C51 1.500(7)
C49 C50 1.383(6)
C49 H19 0.9500
C50 H20 0.9500
C51 H41 0.9800
C51 H42 0.9800
C51 H43 0.9800
C52A C53A 1.3900
C52A C57A 1.3900
C53A C54A 1.3900
C53A H21 0.9500
C54A C55A 1.3900
C54A H22 0.9500
C55A C56A 1.3900
C55A C58A 1.553(10)
C56A C57A 1.3900
C56A H23 0.9500
C57A H24 0.9500
C58A H44 0.9800
C58A H45 0.9800
C58A H46 0.9800
C52B C53B 1.3900
C52B C57B 1.3900
C53B C54B 1.3900
C53B H25 0.9500
C54B C55B 1.3900
C54B H26 0.9500
C55B C56B 1.3900
C55B C58B 1.525(12)
C56B C57B 1.3900
C56B H27 0.9500
C57B H28 0.9500
C58B H47 0.9800
C58B H48 0.9800
C58B H49 0.9800
C59 C60 1.389(7)
C59 C64 1.390(7)
C60 C61 1.372(7)
C60 H29 0.9500
C61 C62 1.400(8)
C61 H30 0.9500
C62 C63 1.361(8)
C62 C65 1.518(7)
C63 C64 1.385(7)
C63 H31 0.9500
C64 H32 0.9500
C65 H50 0.9800
C65 H51 0.9800
C65 H52 0.9800
C66A C67A 1.3900
C66A C71A 1.3900
C67A C68A 1.3900
C67A H33 0.9500
C68A C69A 1.3900
C68A H34 0.9500
C69A C70A 1.3900
C69A C72A 1.55(2)
C70A C71A 1.3900
C70A H35 0.9500
C71A H36 0.9500
C72A H53 0.9800
C72A H54 0.9800
C72A H55 0.9800
C66B C67B 1.3900
C66B C71B 1.3900
C67B C68B 1.3900
C67B H37 0.9500
C68B C69B 1.3900
C68B H38 0.9500
C69B C70B 1.3900
C69B C72B 1.48(4)
C70B C71B 1.3900
C70B H39 0.9500
C71B H40 0.9500
C72B H56 0.9800
C72B H57 0.9800
C72B H58 0.9800
C73 C74 1.503(7)
C73 Cl1 1.789(5)
C73 H59 0.9900
C73 H60 0.9900
C74 Cl2 1.793(6)
C74 H61 0.9900
C74 H62 0.9900
C75 C76 1.495(9)
C75 Cl3 1.770(6)
C75 H63 0.9900
C75 H64 0.9900
C76 Cl4 1.775(6)
C76 H65 0.9900
C76 H66 0.9900
C77 C78 1.506(9)
C77 Cl5 1.606(14)
C77 H81 0.9900
C77 H82 0.9900
C78 Cl6 1.741(11)
C78 H83 0.9900
C78 H84 0.9900
C79 C80 1.553(9)
C79 Cl7 1.841(9)
C79 H85 0.9900
C79 H86 0.9900
C80 Cl8 1.89(2)
C80 H87 0.9900
C80 H88 0.9900

loop_
_geom_torsion_atom_site_label_1
_geom_torsion_atom_site_label_2
_geom_torsion_atom_site_label_3
_geom_torsion_atom_site_label_4
_geom_torsion
C40 C1 C2 C44 1.4(6)
S5 C1 C2 C44 177.4(3)
C40 C1 C2 C3 -175.6(4)
S5 C1 C2 C3 0.5(5)
C44 C2 C3 C41 0.1(10)
C1 C2 C3 C41 176.0(5)
C44 C2 C3 C4 -173.5(5)
C1 C2 C3 C4 2.4(5)
C41 C3 C4 C5 -1.0(6)
C2 C3 C4 C5 174.3(4)
C41 C3 C4 S5 -179.6(3)
C2 C3 C4 S5 -4.3(5)
C3 C4 C5 C6 -174.2(4)
S5 C4 C5 C6 4.2(8)
C3 C4 C5 S1 1.6(5)
S5 C4 C5 S1 180.0(3)
C4 C5 C6 N1 2.8(8)
S1 C5 C6 N1 -172.6(3)
C4 C5 C6 C7 -175.7(5)
S1 C5 C6 C7 8.9(6)
N1 C6 C7 C8 -0.9(5)
C5 C6 C7 C8 177.7(4)
C6 C7 C8 C9 1.1(5)
C7 C8 C9 C10 177.5(4)
C7 C8 C9 N1 -1.0(5)
N1 C9 C10 C11 9.0(7)
C8 C9 C10 C11 -169.4(4)
N1 C9 C10 C45 -172.0(4)
C8 C9 C10 C45 9.7(7)
C9 C10 C11 N2 12.5(7)
C45 C10 C11 N2 -166.6(4)
C9 C10 C11 C12 -169.6(5)
C45 C10 C11 C12 11.3(7)
N2 C11 C12 C13 -1.4(5)
C10 C11 C12 C13 -179.6(4)
C11 C12 C13 C14 1.2(6)
C12 C13 C14 N2 -0.6(5)
C12 C13 C14 C15 178.1(5)
N2 C14 C15 C16 11.8(7)
C13 C14 C15 C16 -166.7(5)
N2 C14 C15 C52A -175.9(5)
C13 C14 C15 C52A 5.6(8)
N2 C14 C15 C52B -164.2(5)
C13 C14 C15 C52B 17.3(7)
C52A C15 C16 N3 -172.0(4)
C14 C15 C16 N3 0.7(7)
C52B C15 C16 N3 176.2(5)
C52A C15 C16 C17 5.8(7)
C14 C15 C16 C17 178.5(4)
C52B C15 C16 C17 -6.0(8)
C15 C16 C17 C18 -179.8(5)
N3 C16 C17 C18 -1.7(5)
C16 C17 C18 C19 1.5(5)
C17 C18 C19 N3 -0.8(5)
C17 C18 C19 C20 178.2(4)
N3 C19 C20 C21 -163.2(4)
C18 C19 C20 C21 18.0(7)
N3 C19 C20 S2 14.5(6)
C18 C19 C20 S2 -164.4(3)
C19 C20 C21 C22 177.3(4)
S2 C20 C21 C22 -0.6(5)
C19 C20 C21 S6 0.2(7)
S2 C20 C21 S6 -177.7(3)
C20 C21 C22 C42 1.1(6)
S6 C21 C22 C42 178.7(3)
C20 C21 C22 C23 -177.9(4)
S6 C21 C22 C23 -0.3(5)
C42 C22 C23 C43 2.9(10)
C21 C22 C23 C43 -178.5(5)
C42 C22 C23 C24 -177.3(5)
C21 C22 C23 C24 1.3(5)
C43 C23 C24 C25 -2.5(6)
C22 C23 C24 C25 177.6(4)
C43 C23 C24 S6 178.0(3)
C22 C23 C24 S6 -1.8(5)
C23 C24 C25 C26 179.3(4)
S6 C24 C25 C26 -1.4(8)
C23 C24 C25 S3 3.4(5)
S6 C24 C25 S3 -177.3(3)
C24 C25 C26 N4 3.0(8)
S3 C25 C26 N4 178.4(4)
C24 C25 C26 C27 -173.1(5)
S3 C25 C26 C27 2.3(7)
N4 C26 C27 C28 -1.6(6)
C25 C26 C27 C28 174.8(5)
C26 C27 C28 C29 0.3(6)
C27 C28 C29 C30 -179.4(5)
C27 C28 C29 N4 0.9(6)
N4 C29 C30 C31 11.0(8)
C28 C29 C30 C31 -168.6(5)
N4 C29 C30 C59 -166.2(4)
C28 C29 C30 C59 14.2(8)
C29 C30 C31 N5 12.7(8)
C59 C30 C31 N5 -170.1(5)
C29 C30 C31 C32 -167.3(5)
C59 C30 C31 C32 9.9(8)
N5 C31 C32 C33 -0.1(6)
C30 C31 C32 C33 179.9(5)
C31 C32 C33 C34 0.0(6)
C32 C33 C34 N5 0.1(6)
C32 C33 C34 C35 179.6(5)
N5 C34 C35 C36 10.2(7)
C33 C34 C35 C36 -169.2(5)
N5 C34 C35 C66B -165.5(8)
C33 C34 C35 C66B 15.1(10)
N5 C34 C35 C66A -170.0(5)
C33 C34 C35 C66A 10.6(8)
C34 C35 C36 N6 0.3(7)
C66B C35 C36 N6 175.9(8)
C66A C35 C36 N6 -179.6(5)
C34 C35 C36 C37 -173.9(4)
C66B C35 C36 C37 1.7(10)
C66A C35 C36 C37 6.3(7)
C35 C36 C37 C38 173.6(4)
N6 C36 C37 C38 -1.3(5)
C36 C37 C38 C39 0.2(5)
C37 C38 C39 N6 1.1(6)
C37 C38 C39 C40 -177.0(4)
C2 C1 C40 C39 172.0(4)
S5 C1 C40 C39 -3.1(8)
C2 C1 C40 S4 -0.8(5)
S5 C1 C40 S4 -175.9(3)
N6 C39 C40 C1 -155.1(5)
C38 C39 C40 C1 22.7(8)
N6 C39 C40 S4 16.9(6)
C38 C39 C40 S4 -165.2(4)
C4 C3 C41 S1 -0.2(5)
C2 C3 C41 S1 -173.7(5)
C3 C41 S1 C5 0.9(4)
C4 C5 S1 C41 -1.4(4)
C6 C5 S1 C41 174.9(4)
C23 C22 C42 S2 177.6(5)
C21 C22 C42 S2 -1.0(5)
C22 C42 S2 C20 0.6(4)
C21 C20 S2 C42 0.0(3)
C19 C20 S2 C42 -178.0(4)
C22 C23 C43 S3 -179.7(5)
C24 C23 C43 S3 0.5(5)
C23 C43 S3 C25 1.2(4)
C24 C25 S3 C43 -2.6(4)
C26 C25 S3 C43 -178.8(4)
C1 C2 C44 S4 -1.2(5)
C3 C2 C44 S4 174.6(5)
C2 C44 S4 C40 0.7(4)
C1 C40 S4 C44 0.1(4)
C39 C40 S4 C44 -173.3(4)
C5 C4 S5 C1 -174.4(5)
C3 C4 S5 C1 3.9(3)
C40 C1 S5 C4 172.6(5)
C2 C1 S5 C4 -2.5(3)
C7 C6 N1 C9 0.3(5)
C5 C6 N1 C9 -178.4(4)
C10 C9 N1 C6 -178.1(4)
C8 C9 N1 C6 0.4(5)
C12 C11 N2 C14 1.0(5)
C10 C11 N2 C14 179.3(4)
C13 C14 N2 C11 -0.3(5)
C15 C14 N2 C11 -179.1(4)
C20 C19 N3 C16 -179.3(4)
C18 C19 N3 C16 -0.3(5)
C15 C16 N3 C19 179.3(4)
C17 C16 N3 C19 1.2(5)
C25 C24 S6 C21 -177.9(5)
C23 C24 S6 C21 1.4(4)
C20 C21 S6 C24 176.5(5)
C22 C21 S6 C24 -0.6(3)
C25 C26 N4 C29 -174.3(4)
C27 C26 N4 C29 2.2(5)
C30 C29 N4 C26 178.5(5)
C28 C29 N4 C26 -1.9(5)
C33 C34 N5 C31 -0.2(5)
C35 C34 N5 C31 -179.7(4)
C32 C31 N5 C34 0.2(5)
C30 C31 N5 C34 -179.8(5)
C40 C39 N6 C36 176.3(4)
C38 C39 N6 C36 -1.8(5)
C35 C36 N6 C39 -173.2(4)
C37 C36 N6 C39 1.9(5)
C9 C10 C45 C46 -126.3(5)
C11 C10 C45 C46 52.8(6)
C9 C10 C45 C50 50.1(6)
C11 C10 C45 C50 -130.7(5)
C50 C45 C46 C47 -1.7(6)
C10 C45 C46 C47 174.8(4)
C45 C46 C47 C48 0.5(7)
C46 C47 C48 C49 1.1(7)
C46 C47 C48 C51 -177.1(5)
C47 C48 C49 C50 -1.4(7)
C51 C48 C49 C50 176.7(5)
C48 C49 C50 C45 0.2(8)
C46 C45 C50 C49 1.4(7)
C10 C45 C50 C49 -175.2(4)
C16 C15 C52A C53A 110.5(5)
C14 C15 C52A C53A -62.4(7)
C52B C15 C52A C53A -119(2)
C16 C15 C52A C57A -66.9(6)
C14 C15 C52A C57A 120.2(5)
C52B C15 C52A C57A 64(2)
C57A C52A C53A C54A 0.0
C15 C52A C53A C54A -177.3(6)
C52A C53A C54A C55A 0.0
C53A C54A C55A C56A 0.0
C53A C54A C55A C58A 176.3(8)
C54A C55A C56A C57A 0.0
C58A C55A C56A C57A -176.3(8)
C55A C56A C57A C52A 0.0
C53A C52A C57A C56A 0.0
C15 C52A C57A C56A 177.4(6)
C16 C15 C52B C53B -117.7(6)
C52A C15 C52B C53B -173(2)
C14 C15 C52B C53B 58.3(7)
C16 C15 C52B C57B 56.4(7)
C52A C15 C52B C57B 1.1(18)
C14 C15 C52B C57B -127.7(5)
C57B C52B C53B C54B 0.0
C15 C52B C53B C54B 173.9(7)
C52B C53B C54B C55B 0.0
C53B C54B C55B C56B 0.0
C53B C54B C55B C58B -179.4(9)
C54B C55B C56B C57B 0.0
C58B C55B C56B C57B 179.4(9)
C55B C56B C57B C52B 0.0
C53B C52B C57B C56B 0.0
C15 C52B C57B C56B -174.3(7)
C29 C30 C59 C60 56.5(7)
C31 C30 C59 C60 -121.0(5)
C29 C30 C59 C64 -121.5(5)
C31 C30 C59 C64 61.1(7)
C64 C59 C60 C61 0.3(8)
C30 C59 C60 C61 -177.7(5)
C59 C60 C61 C62 2.2(9)
C60 C61 C62 C63 -3.0(9)
C60 C61 C62 C65 176.1(6)
C61 C62 C63 C64 1.2(8)
C65 C62 C63 C64 -177.9(5)
C62 C63 C64 C59 1.2(8)
C60 C59 C64 C63 -2.0(8)
C30 C59 C64 C63 176.0(5)
C36 C35 C66A C67A 61.2(7)
C34 C35 C66A C67A -118.6(6)
C66B C35 C66A C67A 158(10)
C36 C35 C66A C71A -116.6(7)
C34 C35 C66A C71A 63.6(8)
C66B C35 C66A C71A -20(9)
C71A C66A C67A C68A 0.0
C35 C66A C67A C68A -177.8(7)
C66A C67A C68A C69A 0.0
C67A C68A C69A C70A 0.0
C67A C68A C69A C72A -178.9(12)
C68A C69A C70A C71A 0.0
C72A C69A C70A C71A 178.9(13)
C69A C70A C71A C66A 0.0
C67A C66A C71A C70A 0.0
C35 C66A C71A C70A 177.9(6)
C36 C35 C66B C67B 90.2(12)
C34 C35 C66B C67B -93.8(12)
C66A C35 C66B C67B 5(9)
C36 C35 C66B C71B -88.8(12)
C34 C35 C66B C71B 87.2(11)
C66A C35 C66B C71B -174(10)
C71B C66B C67B C68B 0.0
C35 C66B C67B C68B -179.0(10)
C66B C67B C68B C69B 0.0
C67B C68B C69B C70B 0.0
C67B C68B C69B C72B -177(2)
C68B C69B C70B C71B 0.0
C72B C69B C70B C71B 177(2)
C69B C70B C71B C66B 0.0
C67B C66B C71B C70B 0.0
C35 C66B C71B C70B 178.9(11)
Cl1 C73 C74 Cl2 -66.0(5)
Cl3 C75 C76 Cl4 -64.6(5)
Cl5 C77 C78 Cl6 -48.6(18)
Cl7 C79 C80 Cl8 9.9(15)
